data_7025166
loop_
_publ_author_name
'Sachse, Anna'
'Demeshko, Serhiy'
'Dechert, Sebastian'
'Daebel, Venita'
'Lange, Adam'
'Meyer, Franc'

_publ_section_title
;
 Highly preorganized pyrazolate-bridged palladium(II) and nickel(II)
 complexes in bimetallic norbornene polymerization.
;
_journal_issue 16
_journal_name_full 'Dalton transactions (Cambridge, England : 2003)'
_journal_page_first 3903
_journal_page_last 3914
_journal_paper_doi 10.1039/b925535d
_journal_volume 39
_journal_year 2010
_chemical_formula_moiety 'C47 H49 Cl3 N4 Pd2, 2.5(C H Cl3)'
_chemical_formula_sum 'C49.5 H51.5 Cl10.5 N4 Pd2'
_chemical_formula_weight 1287.47
_chemical_name_systematic
;
?
;
_space_group_IT_number 15
_symmetry_cell_setting monoclinic
_symmetry_space_group_name_Hall '-C 2yc'
_symmetry_space_group_name_H-M 'C 1 2/c 1'
_atom_sites_solution_hydrogens geom
_atom_sites_solution_primary direct
_atom_sites_solution_secondary difmap
_audit_creation_method SHELXL-97
_cell_angle_alpha 90.00
_cell_angle_beta 124.805(5)
_cell_angle_gamma 90.00
_cell_formula_units_Z 8
_cell_length_a 36.082(3)
_cell_length_b 12.8094(6)
_cell_length_c 28.7200(19)
_cell_measurement_reflns_used 31067
_cell_measurement_temperature 133(2)
_cell_measurement_theta_max 24.71
_cell_measurement_theta_min 1.37
_cell_volume 10899.3(14)
_computing_cell_refinement 'X-AREA (Stoe & Cie, 2002)'
_computing_data_collection 'X-AREA (Stoe & Cie, 2002)'
_computing_data_reduction 'X-AREA (Stoe & Cie, 2002)'
_computing_molecular_graphics 'DIAMOND (Brandenburg, 2001)'
_computing_publication_material 'SHELXL-97 (Sheldrick, 1997)'
_computing_structure_refinement 'SHELXL-97 (Sheldrick, 1997)'
_computing_structure_solution 'SHELXS-97 (Sheldrick, 1990)'
_diffrn_ambient_temperature 133(2)
_diffrn_measured_fraction_theta_full 0.949
_diffrn_measured_fraction_theta_max 0.949
_diffrn_measurement_device_type 'Stoe IPDS II'
_diffrn_measurement_method \w
_diffrn_radiation_monochromator graphite
_diffrn_radiation_source 'fine-focus sealed tube'
_diffrn_radiation_type MoK\a
_diffrn_radiation_wavelength 0.71073
_diffrn_reflns_av_R_equivalents 0.0898
_diffrn_reflns_av_sigmaI/netI 0.0871
_diffrn_reflns_limit_h_max 41
_diffrn_reflns_limit_h_min -42
_diffrn_reflns_limit_k_max 14
_diffrn_reflns_limit_k_min -15
_diffrn_reflns_limit_l_max 33
_diffrn_reflns_limit_l_min -32
_diffrn_reflns_number 31067
_diffrn_reflns_theta_full 24.71
_diffrn_reflns_theta_max 24.71
_diffrn_reflns_theta_min 1.37
_exptl_absorpt_coefficient_mu 1.212
_exptl_absorpt_correction_T_max 0.9143
_exptl_absorpt_correction_T_min 0.8468
_exptl_absorpt_correction_type numerical
_exptl_absorpt_process_details 'X-RED (Stoe & Cie, 2002)'
_exptl_crystal_colour 'yellow orange'
_exptl_crystal_density_diffrn 1.569
_exptl_crystal_density_method 'not measured'
_exptl_crystal_description block
_exptl_crystal_F_000 5176
_exptl_crystal_size_max 0.18
_exptl_crystal_size_mid 0.14
_exptl_crystal_size_min 0.10
_refine_diff_density_max 0.504
_refine_diff_density_min -0.688
_refine_diff_density_rms 0.086
_refine_ls_extinction_method none
_refine_ls_goodness_of_fit_ref 1.004
_refine_ls_hydrogen_treatment constr
_refine_ls_matrix_type full
_refine_ls_number_parameters 626
_refine_ls_number_reflns 8805
_refine_ls_number_restraints 10
_refine_ls_restrained_S_all 1.004
_refine_ls_R_factor_all 0.0891
_refine_ls_R_factor_gt 0.0442
_refine_ls_shift/su_max 0.001
_refine_ls_shift/su_mean 0.000
_refine_ls_structure_factor_coef Fsqd
_refine_ls_weighting_details 'calc w=1/[\s^2^(Fo^2^)+(0.0197P)^2^+0.0000P] where P=(Fo^2^+2Fc^2^)/3'
_refine_ls_weighting_scheme calc
_refine_ls_wR_factor_gt 0.0656
_refine_ls_wR_factor_ref 0.0742
_reflns_number_gt 5604
_reflns_number_total 8805
_reflns_threshold_expression >2sigma(I)
_cod_data_source_file b925535d.txt
_cod_data_source_block 4-as6
_cod_original_cell_volume 10899.2(13)
_cod_original_sg_symbol_H-M 'C 2/c'
_cod_original_formula_sum 'C49.50 H51.50 Cl10.50 N4 Pd2'
_cod_database_code 7025166

loop_
_symmetry_equiv_pos_as_xyz
'x, y, z'
'-x, y, -z+1/2'
'x+1/2, y+1/2, z'
'-x+1/2, y+1/2, -z+1/2'
'-x, -y, -z'
'x, -y, z-1/2'
'-x+1/2, -y+1/2, -z'
'x+1/2, -y+1/2, z-1/2'

loop_
_atom_site_label
_atom_site_type_symbol
_atom_site_fract_x
_atom_site_fract_y
_atom_site_fract_z
_atom_site_U_iso_or_equiv
_atom_site_adp_type
_atom_site_occupancy
_atom_site_symmetry_multiplicity
_atom_site_calc_flag
_atom_site_refinement_flags
_atom_site_disorder_assembly
_atom_site_disorder_group
Pd1 Pd 0.636136(15) 0.26384(3) 0.368261(19) 0.02866(11) Uani 1 1 d . . .
Pd2 Pd 0.618859(15) 0.41811(3) 0.464638(19) 0.02899(11) Uani 1 1 d . . .
Cl1 Cl 0.65160(5) 0.09280(9) 0.36653(6) 0.0435(4) Uani 1 1 d . . .
Cl2 Cl 0.62769(5) 0.24347(9) 0.44410(6) 0.0396(4) Uani 1 1 d . . .
Cl3 Cl 0.61372(6) 0.37108(9) 0.53753(6) 0.0432(4) Uani 1 1 d . . .
Cl4 Cl 0.73362(7) 0.38793(16) 0.48519(10) 0.1001(8) Uani 1 1 d . . .
Cl5 Cl 0.77836(7) 0.49695(13) 0.44429(8) 0.0722(6) Uani 1 1 d . . .
Cl6 Cl 0.74955(7) 0.60990(14) 0.50403(9) 0.0798(6) Uani 1 1 d . . .
Cl7 Cl 0.62149(8) -0.01207(13) 0.56557(9) 0.0745(6) Uani 1 1 d . . .
Cl8 Cl 0.61229(6) 0.15173(11) 0.62634(8) 0.0565(5) Uani 1 1 d . . .
Cl9 Cl 0.54077(9) 0.1088(2) 0.51029(12) 0.1438(13) Uani 1 1 d . . .
C51 C 0.4898(7) 0.4211(7) 0.2398(6) 0.085(8) Uani 0.50 1 d PD A -1
H51 H 0.4584 0.3978 0.2141 0.080 Uiso 0.50 1 calc PR A -1
Cl10 Cl 0.4942(4) 0.5148(8) 0.2871(5) 0.125(3) Uani 0.50 1 d PD A -1
Cl11 Cl 0.52392(14) 0.3182(3) 0.28391(19) 0.0842(13) Uani 0.50 1 d PD A -1
Cl12 Cl 0.5094(5) 0.4745(7) 0.2014(5) 0.096(3) Uani 0.50 1 d PD A -1
N1 N 0.62710(15) 0.4108(3) 0.36878(18) 0.0279(10) Uani 1 1 d . . .
N2 N 0.62095(15) 0.4650(3) 0.40266(19) 0.0299(11) Uani 1 1 d . . .
N3 N 0.63982(15) 0.3163(3) 0.30337(19) 0.0274(10) Uani 1 1 d . . .
N4 N 0.61267(14) 0.5774(3) 0.46705(18) 0.0270(10) Uani 1 1 d . . .
C1 C 0.62521(16) 0.5804(3) 0.3469(2) 0.0244(11) Uani 1 1 d . . .
C2 C 0.63078(17) 0.4770(3) 0.3344(2) 0.0227(12) Uani 1 1 d . . .
C3 C 0.61914(17) 0.5680(3) 0.3905(2) 0.0279(12) Uani 1 1 d . . .
C4 C 0.62776(19) 0.6803(4) 0.3226(2) 0.0294(13) Uani 1 1 d . . .
C5 C 0.5991(2) 0.7012(4) 0.2655(3) 0.0440(16) Uani 1 1 d . . .
H5 H 0.5781 0.6513 0.2413 0.080 Uiso 1 1 calc R . .
C6 C 0.6013(3) 0.7975(4) 0.2435(3) 0.057(2) Uani 1 1 d . . .
H6 H 0.5813 0.8128 0.2051 0.080 Uiso 1 1 calc R . .
C7 C 0.6343(2) 0.8695(4) 0.2808(3) 0.0513(18) Uani 1 1 d . . .
H7 H 0.6370 0.9329 0.2671 0.080 Uiso 1 1 calc R . .
C8 C 0.6626(2) 0.8470(4) 0.3372(3) 0.0418(16) Uani 1 1 d . . .
H8 H 0.6842 0.8958 0.3615 0.080 Uiso 1 1 calc R . .
C9 C 0.66003(18) 0.7540(4) 0.3593(2) 0.0326(13) Uani 1 1 d . . .
H9 H 0.6794 0.7404 0.3979 0.080 Uiso 1 1 calc R . .
C10 C 0.63901(16) 0.4185(3) 0.2973(2) 0.0233(11) Uani 1 1 d . . .
C12 C 0.62453(18) 0.4532(3) 0.2026(2) 0.0247(12) Uani 1 1 d . . .
H12 H 0.6039 0.3985 0.1872 0.080 Uiso 1 1 calc R . .
C13 C 0.63146(19) 0.5127(4) 0.1673(2) 0.0335(14) Uani 1 1 d . . .
H13 H 0.6151 0.4990 0.1286 0.080 Uiso 1 1 calc R . .
C14 C 0.66331(19) 0.5927(4) 0.1910(2) 0.0356(13) Uani 1 1 d . . .
H14 H 0.6686 0.6321 0.1682 0.080 Uiso 1 1 calc R . .
C15 C 0.6868(2) 0.6135(4) 0.2479(3) 0.0370(14) Uani 1 1 d . . .
H15 H 0.7079 0.6672 0.2633 0.080 Uiso 1 1 calc R . .
C16 C 0.67961(18) 0.5556(3) 0.2829(2) 0.0293(13) Uani 1 1 d . . .
H16 H 0.6957 0.5705 0.3215 0.080 Uiso 1 1 calc R . .
C17 C 0.64773(18) 0.4746(3) 0.2595(2) 0.0242(12) Uani 1 1 d . . .
C18 C 0.64854(17) 0.2462(3) 0.2707(2) 0.0250(11) Uani 1 1 d . . .
C19 C 0.61291(18) 0.1841(3) 0.2289(2) 0.0256(12) Uani 1 1 d . . .
C20 C 0.62229(19) 0.1138(3) 0.2000(2) 0.0310(13) Uani 1 1 d . . .
H20 H 0.5991 0.0735 0.1710 0.080 Uiso 1 1 calc R . .
C21 C 0.6657(2) 0.1032(4) 0.2140(2) 0.0385(14) Uani 1 1 d . . .
H21 H 0.6714 0.0552 0.1945 0.080 Uiso 1 1 calc R . .
C22 C 0.7005(2) 0.1626(4) 0.2564(2) 0.0342(14) Uani 1 1 d . . .
H22 H 0.7295 0.1538 0.2654 0.080 Uiso 1 1 calc R . .
C23 C 0.69286(18) 0.2361(4) 0.2861(2) 0.0307(12) Uani 1 1 d . . .
C24 C 0.56473(19) 0.1912(4) 0.2133(2) 0.0360(14) Uani 1 1 d . . .
H24 H 0.5645 0.2450 0.2374 0.080 Uiso 1 1 calc R . .
C25 C 0.5493(2) 0.0893(4) 0.2244(3) 0.0563(17) Uani 1 1 d . . .
H25A H 0.5200 0.0988 0.2171 0.080 Uiso 1 1 calc R . .
H25B H 0.5704 0.0689 0.2632 0.080 Uiso 1 1 calc R . .
H25C H 0.5477 0.0358 0.1999 0.080 Uiso 1 1 calc R . .
C26 C 0.5300(2) 0.2227(5) 0.1515(3) 0.0535(17) Uani 1 1 d . . .
H26A H 0.5288 0.1702 0.1268 0.080 Uiso 1 1 calc R . .
H26B H 0.5385 0.2883 0.1441 0.080 Uiso 1 1 calc R . .
H26C H 0.5008 0.2292 0.1448 0.080 Uiso 1 1 calc R . .
C27 C 0.73220(19) 0.2978(4) 0.3335(3) 0.0391(15) Uani 1 1 d . . .
H27 H 0.7202 0.3512 0.3460 0.080 Uiso 1 1 calc R . .
C28 C 0.7630(2) 0.2265(4) 0.3835(3) 0.065(2) Uani 1 1 d . . .
H28A H 0.7457 0.1905 0.3943 0.080 Uiso 1 1 calc R . .
H28B H 0.7861 0.2674 0.4148 0.080 Uiso 1 1 calc R . .
H28C H 0.7768 0.1766 0.3729 0.080 Uiso 1 1 calc R . .
C29 C 0.7584(2) 0.3531(5) 0.3134(3) 0.062(2) Uani 1 1 d . . .
H29A H 0.7727 0.3020 0.3041 0.080 Uiso 1 1 calc R . .
H29B H 0.7810 0.3976 0.3430 0.080 Uiso 1 1 calc R . .
H29C H 0.7380 0.3943 0.2804 0.080 Uiso 1 1 calc R . .
C30 C 0.61075(17) 0.6305(4) 0.4265(2) 0.0258(12) Uani 1 1 d . . .
C31 C 0.59767(17) 0.7425(3) 0.4122(2) 0.0263(12) Uani 1 1 d . . .
C32 C 0.5626(2) 0.7649(4) 0.3567(3) 0.0428(15) Uani 1 1 d . . .
H32 H 0.5484 0.7107 0.3307 0.080 Uiso 1 1 calc R . .
C33 C 0.5485(2) 0.8667(5) 0.3393(3) 0.0552(18) Uani 1 1 d . . .
H33 H 0.5248 0.8810 0.3020 0.080 Uiso 1 1 calc R . .
C34 C 0.5700(2) 0.9468(4) 0.3782(3) 0.0516(17) Uani 1 1 d . . .
H34 H 0.5608 1.0155 0.3670 0.080 Uiso 1 1 calc R . .
C35 C 0.6049(2) 0.9255(4) 0.4332(3) 0.0446(15) Uani 1 1 d . . .
H35 H 0.6194 0.9801 0.4589 0.080 Uiso 1 1 calc R . .
C36 C 0.6190(2) 0.8231(4) 0.4510(3) 0.0373(15) Uani 1 1 d . . .
H36 H 0.6424 0.8090 0.4884 0.080 Uiso 1 1 calc R . .
C37 C 0.60325(19) 0.6291(3) 0.5047(2) 0.0264(12) Uani 1 1 d . . .
C38 C 0.55790(18) 0.6402(4) 0.4852(2) 0.0315(13) Uani 1 1 d . . .
C39 C 0.5499(2) 0.6874(4) 0.5222(3) 0.0379(14) Uani 1 1 d . . .
H39 H 0.5203 0.6964 0.5112 0.080 Uiso 1 1 calc R . .
C40 C 0.5853(2) 0.7214(4) 0.5753(2) 0.0358(14) Uani 1 1 d . . .
H40 H 0.5792 0.7538 0.5993 0.080 Uiso 1 1 calc R . .
C41 C 0.6288(2) 0.7078(4) 0.5926(2) 0.0343(14) Uani 1 1 d . . .
H41 H 0.6520 0.7305 0.6286 0.080 Uiso 1 1 calc R . .
C42 C 0.63959(19) 0.6605(3) 0.5579(2) 0.0305(13) Uani 1 1 d . B .
C43 C 0.5187(2) 0.6022(5) 0.4275(3) 0.0473(16) Uani 1 1 d . . .
H43 H 0.5305 0.5870 0.4049 0.080 Uiso 1 1 calc R . .
C44 C 0.4987(2) 0.5021(5) 0.4322(3) 0.071(2) Uani 1 1 d . . .
H44A H 0.4848 0.5158 0.4518 0.080 Uiso 1 1 calc R . .
H44B H 0.5222 0.4512 0.4530 0.080 Uiso 1 1 calc R . .
H44C H 0.4765 0.4759 0.3950 0.080 Uiso 1 1 calc R . .
C45 C 0.4829(2) 0.6844(6) 0.3967(3) 0.074(2) Uani 1 1 d . . .
H45A H 0.4704 0.7004 0.4177 0.080 Uiso 1 1 calc R . .
H45B H 0.4595 0.6590 0.3597 0.080 Uiso 1 1 calc R . .
H45C H 0.4960 0.7462 0.3928 0.080 Uiso 1 1 calc R . .
C46 C 0.6884(2) 0.6472(4) 0.5790(3) 0.0441(15) Uani 1 1 d D . .
C47A C 0.7096(4) 0.5549(7) 0.6181(5) 0.086(4) Uani 0.871(19) 1 d PD B 2
H47A H 0.7139 0.5706 0.6536 0.080 Uiso 0.871(19) 1 calc PR B 2
H47B H 0.7382 0.5398 0.6245 0.080 Uiso 0.871(19) 1 calc PR B 2
H47C H 0.6901 0.4954 0.6012 0.080 Uiso 0.871(19) 1 calc PR B 2
C48A C 0.7164(3) 0.7434(5) 0.6098(5) 0.064(3) Uani 0.871(19) 1 d PD B 2
H48A H 0.7024 0.8037 0.5860 0.080 Uiso 0.871(19) 1 calc PR B 2
H48B H 0.7462 0.7349 0.6183 0.080 Uiso 0.871(19) 1 calc PR B 2
H48C H 0.7185 0.7527 0.6443 0.080 Uiso 0.871(19) 1 calc PR B 2
H46A H 0.6894 0.6348 0.5462 0.080 Uiso 0.871(19) 1 d P B 2
C47B C 0.715(2) 0.583(6) 0.633(2) 0.086(4) Uani 0.129(19) 1 d PD B 3
H47D H 0.7181 0.6216 0.6635 0.080 Uiso 0.129(19) 1 calc PR B 3
H47E H 0.7439 0.5669 0.6410 0.080 Uiso 0.129(19) 1 calc PR B 3
H47F H 0.6987 0.5192 0.6274 0.080 Uiso 0.129(19) 1 calc PR B 3
C48B C 0.7201(16) 0.724(4) 0.579(3) 0.064(3) Uani 0.129(19) 1 d PD B 3
H48D H 0.7032 0.7713 0.5480 0.080 Uiso 0.129(19) 1 calc PR B 3
H48E H 0.7418 0.6875 0.5763 0.080 Uiso 0.129(19) 1 calc PR B 3
H48F H 0.7355 0.7632 0.6142 0.080 Uiso 0.129(19) 1 calc PR B 3
H46B H 0.6853 0.5965 0.5515 0.080 Uiso 0.129(19) 1 d P B 3
C49 C 0.7702(2) 0.4893(4) 0.4988(3) 0.0447(15) Uani 1 1 d . . .
H49 H 0.7993 0.4754 0.5346 0.080 Uiso 1 1 calc R . .
C50 C 0.5989(2) 0.1107(4) 0.5603(3) 0.0515(17) Uani 1 1 d . . .
H50 H 0.6122 0.1603 0.5476 0.080 Uiso 1 1 calc R . .

loop_
_atom_site_aniso_label
_atom_site_aniso_U_11
_atom_site_aniso_U_22
_atom_site_aniso_U_33
_atom_site_aniso_U_23
_atom_site_aniso_U_13
_atom_site_aniso_U_12
Pd1 0.0448(3) 0.02018(19) 0.0258(3) 0.00037(17) 0.0230(2) 0.00032(19)
Pd2 0.0441(3) 0.02438(19) 0.0276(3) 0.00074(18) 0.0258(2) -0.00069(19)
Cl1 0.0732(11) 0.0225(6) 0.0343(10) 0.0038(6) 0.0304(9) 0.0075(7)
Cl2 0.0715(11) 0.0250(6) 0.0374(10) 0.0006(6) 0.0399(9) -0.0025(7)
Cl3 0.0739(11) 0.0344(7) 0.0397(10) 0.0020(6) 0.0432(9) -0.0028(7)
Cl4 0.0756(15) 0.0940(15) 0.0854(17) 0.0233(12) 0.0192(12) -0.0397(12)
Cl5 0.0999(16) 0.0716(11) 0.0500(14) -0.0110(9) 0.0457(12) -0.0113(10)
Cl6 0.0813(14) 0.0839(13) 0.0608(14) -0.0053(10) 0.0326(12) 0.0215(11)
Cl7 0.1118(17) 0.0601(10) 0.0598(14) 0.0002(9) 0.0539(13) 0.0241(10)
Cl8 0.0701(13) 0.0464(9) 0.0624(13) -0.0026(7) 0.0434(11) 0.0052(8)
Cl9 0.0781(18) 0.123(2) 0.119(2) -0.0444(17) -0.0093(16) 0.0159(15)
C51 0.11(2) 0.086(8) 0.014(14) -0.012(8) 0.008(16) -0.031(12)
Cl10 0.097(5) 0.175(9) 0.105(8) -0.073(7) 0.058(5) -0.021(7)
Cl11 0.080(3) 0.102(3) 0.098(4) 0.027(2) 0.067(3) 0.025(2)
Cl12 0.134(6) 0.086(4) 0.069(5) 0.019(3) 0.059(4) 0.032(4)
N1 0.040(3) 0.029(2) 0.022(3) -0.0014(19) 0.022(2) -0.001(2)
N2 0.041(3) 0.023(2) 0.031(3) 0.0012(19) 0.024(3) 0.0047(19)
N3 0.036(3) 0.023(2) 0.026(3) -0.0028(18) 0.019(2) 0.0018(19)
N4 0.033(3) 0.031(2) 0.020(3) -0.0020(19) 0.017(2) 0.001(2)
C1 0.032(3) 0.021(2) 0.019(3) 0.001(2) 0.014(3) 0.003(2)
C2 0.029(3) 0.028(3) 0.015(3) -0.004(2) 0.015(3) 0.001(2)
C3 0.035(3) 0.023(3) 0.026(4) 0.003(2) 0.017(3) 0.006(2)
C4 0.045(4) 0.025(3) 0.028(4) 0.005(2) 0.026(3) 0.007(2)
C5 0.075(5) 0.029(3) 0.032(4) 0.003(2) 0.032(4) 0.003(3)
C6 0.100(6) 0.036(3) 0.039(5) 0.012(3) 0.042(4) 0.014(3)
C7 0.092(6) 0.026(3) 0.049(5) 0.010(3) 0.048(5) 0.005(3)
C8 0.057(4) 0.026(3) 0.056(5) -0.003(3) 0.041(4) -0.003(3)
C9 0.043(3) 0.027(3) 0.031(4) -0.002(2) 0.024(3) -0.003(2)
C10 0.024(3) 0.023(2) 0.019(3) -0.003(2) 0.010(2) 0.001(2)
C12 0.031(3) 0.025(2) 0.022(4) -0.002(2) 0.017(3) -0.001(2)
C13 0.047(4) 0.032(3) 0.026(4) 0.002(2) 0.023(3) 0.007(3)
C14 0.051(4) 0.029(3) 0.043(4) 0.004(3) 0.037(3) 0.000(3)
C15 0.045(4) 0.035(3) 0.038(4) -0.002(2) 0.027(3) -0.007(2)
C16 0.036(3) 0.032(3) 0.024(4) -0.001(2) 0.020(3) -0.003(2)
C17 0.036(3) 0.022(2) 0.024(4) -0.002(2) 0.023(3) 0.003(2)
C18 0.030(3) 0.025(3) 0.022(3) 0.003(2) 0.016(3) 0.006(2)
C19 0.037(3) 0.023(2) 0.019(3) 0.001(2) 0.018(3) -0.002(2)
C20 0.047(4) 0.023(2) 0.025(4) -0.001(2) 0.021(3) 0.003(2)
C21 0.061(4) 0.025(3) 0.032(4) -0.001(2) 0.028(3) 0.007(3)
C22 0.042(4) 0.034(3) 0.036(4) 0.000(2) 0.028(3) 0.010(3)
C23 0.043(3) 0.029(3) 0.020(3) 0.003(2) 0.017(3) 0.006(2)
C24 0.038(4) 0.037(3) 0.030(4) -0.008(2) 0.018(3) -0.010(2)
C25 0.056(4) 0.060(4) 0.053(5) 0.007(3) 0.032(4) -0.017(3)
C26 0.041(4) 0.065(4) 0.056(5) 0.008(3) 0.028(4) -0.002(3)
C27 0.036(4) 0.036(3) 0.036(4) -0.006(2) 0.015(3) 0.006(2)
C28 0.057(5) 0.045(3) 0.054(5) -0.014(3) 0.007(4) 0.015(3)
C29 0.054(5) 0.064(4) 0.080(6) -0.022(4) 0.045(5) -0.011(3)
C30 0.026(3) 0.030(3) 0.021(4) 0.000(2) 0.013(3) 0.001(2)
C31 0.036(3) 0.024(2) 0.025(3) 0.005(2) 0.021(3) 0.008(2)
C32 0.047(4) 0.037(3) 0.035(4) 0.000(3) 0.018(3) 0.011(3)
C33 0.065(5) 0.054(4) 0.033(4) 0.014(3) 0.020(4) 0.025(3)
C34 0.073(5) 0.035(3) 0.052(5) 0.011(3) 0.039(4) 0.020(3)
C35 0.073(5) 0.034(3) 0.034(4) 0.004(3) 0.035(4) 0.008(3)
C36 0.055(4) 0.031(3) 0.029(4) -0.001(2) 0.026(3) 0.003(3)
C37 0.042(4) 0.025(2) 0.019(4) 0.001(2) 0.021(3) -0.001(2)
C38 0.028(3) 0.040(3) 0.027(4) -0.006(2) 0.017(3) 0.000(2)
C39 0.041(4) 0.048(3) 0.032(4) 0.003(3) 0.026(3) 0.012(3)
C40 0.052(4) 0.035(3) 0.027(4) -0.001(2) 0.026(3) 0.002(3)
C41 0.044(4) 0.038(3) 0.027(4) -0.004(2) 0.024(3) -0.007(3)
C42 0.041(4) 0.028(3) 0.030(4) -0.001(2) 0.025(3) -0.005(2)
C43 0.038(4) 0.070(4) 0.033(4) -0.007(3) 0.020(3) 0.003(3)
C44 0.052(5) 0.079(5) 0.062(6) -0.028(4) 0.021(4) -0.022(4)
C45 0.054(5) 0.099(5) 0.042(5) -0.004(4) 0.011(4) 0.008(4)
C46 0.039(4) 0.053(4) 0.045(5) -0.008(3) 0.026(3) -0.011(3)
C47A 0.050(5) 0.037(6) 0.177(11) 0.036(6) 0.069(6) 0.020(4)
C48A 0.035(4) 0.047(4) 0.084(8) 0.016(4) 0.019(5) -0.005(3)
C47B 0.050(5) 0.037(6) 0.177(11) 0.036(6) 0.069(6) 0.020(4)
C48B 0.035(4) 0.047(4) 0.084(8) 0.016(4) 0.019(5) -0.005(3)
C49 0.046(4) 0.048(3) 0.040(4) 0.003(3) 0.024(4) -0.005(3)
C50 0.062(5) 0.041(3) 0.041(5) -0.001(3) 0.023(4) -0.006(3)

loop_
_atom_type_symbol
_atom_type_description
_atom_type_scat_dispersion_real
_atom_type_scat_dispersion_imag
_atom_type_scat_source
C C 0.0033 0.0016 'International Tables Vol C Tables 4.2.6.8 and 6.1.1.4'
H H 0.0000 0.0000 'International Tables Vol C Tables 4.2.6.8 and 6.1.1.4'
N N 0.0061 0.0033 'International Tables Vol C Tables 4.2.6.8 and 6.1.1.4'
Cl Cl 0.1484 0.1585 'International Tables Vol C Tables 4.2.6.8 and 6.1.1.4'
Pd Pd -0.9988 1.0072 'International Tables Vol C Tables 4.2.6.8 and 6.1.1.4'

loop_
_geom_angle_atom_site_label_1
_geom_angle_atom_site_label_2
_geom_angle_atom_site_label_3
_geom_angle
N1 Pd1 N3 77.57(16)
N1 Pd1 Cl1 175.05(13)
N3 Pd1 Cl1 98.74(11)
N1 Pd1 Cl2 89.39(12)
N3 Pd1 Cl2 166.91(11)
Cl1 Pd1 Cl2 94.35(5)
N2 Pd2 N4 77.49(16)
N2 Pd2 Cl3 176.48(12)
N4 Pd2 Cl3 99.40(11)
N2 Pd2 Cl2 89.01(11)
N4 Pd2 Cl2 166.49(11)
Cl3 Pd2 Cl2 94.10(5)
Pd1 Cl2 Pd2 103.23(5)
Cl10 C51 Cl12 109.3(8)
Cl10 C51 Cl11 103.9(8)
Cl12 C51 Cl11 112.2(11)
N2 N1 C2 109.6(4)
N2 N1 Pd1 128.9(3)
C2 N1 Pd1 121.3(3)
N1 N2 C3 109.1(4)
N1 N2 Pd2 129.3(3)
C3 N2 Pd2 121.5(3)
C10 N3 C18 121.6(4)
C10 N3 Pd1 115.8(3)
C18 N3 Pd1 122.1(3)
C30 N4 C37 120.2(4)
C30 N4 Pd2 115.8(3)
C37 N4 Pd2 123.3(3)
C3 C1 C2 103.8(4)
C3 C1 C4 127.1(4)
C2 C1 C4 129.0(4)
N1 C2 C1 108.1(4)
N1 C2 C10 110.6(4)
C1 C2 C10 141.4(4)
N2 C3 C1 109.5(4)
N2 C3 C30 110.3(4)
C1 C3 C30 140.3(4)
C5 C4 C9 120.1(5)
C5 C4 C1 121.4(5)
C9 C4 C1 118.4(5)
C4 C5 C6 120.6(6)
C7 C6 C5 118.3(6)
C8 C7 C6 120.1(5)
C7 C8 C9 121.9(6)
C8 C9 C4 118.9(5)
N3 C10 C2 114.3(4)
N3 C10 C17 125.5(4)
C2 C10 C17 120.1(4)
C17 C12 C13 121.0(5)
C14 C13 C12 119.0(5)
C15 C14 C13 120.2(5)
C14 C15 C16 121.1(5)
C15 C16 C17 119.3(5)
C12 C17 C16 119.5(4)
C12 C17 C10 122.5(4)
C16 C17 C10 117.9(5)
C23 C18 C19 122.9(4)
C23 C18 N3 118.7(4)
C19 C18 N3 118.1(4)
C20 C19 C18 117.5(5)
C20 C19 C24 119.1(5)
C18 C19 C24 123.4(4)
C21 C20 C19 120.8(5)
C22 C21 C20 120.8(5)
C21 C22 C23 120.9(5)
C22 C23 C18 117.1(5)
C22 C23 C27 119.4(5)
C18 C23 C27 123.5(4)
C25 C24 C19 112.2(4)
C25 C24 C26 108.2(5)
C19 C24 C26 113.4(4)
C23 C27 C28 109.9(4)
C23 C27 C29 111.5(5)
C28 C27 C29 110.9(5)
N4 C30 C3 114.4(4)
N4 C30 C31 126.1(4)
C3 C30 C31 119.3(4)
C36 C31 C32 119.6(5)
C36 C31 C30 123.5(5)
C32 C31 C30 116.9(4)
C31 C32 C33 121.0(5)
C34 C33 C32 119.0(6)
C35 C34 C33 120.3(5)
C34 C35 C36 120.8(5)
C31 C36 C35 119.2(6)
C42 C37 C38 124.4(5)
C42 C37 N4 118.2(5)
C38 C37 N4 117.4(5)
C39 C38 C37 116.3(5)
C39 C38 C43 120.2(5)
C37 C38 C43 123.6(5)
C40 C39 C38 121.0(5)
C41 C40 C39 120.4(5)
C40 C41 C42 121.9(6)
C37 C42 C41 115.9(5)
C37 C42 C46 124.2(5)
C41 C42 C46 119.9(5)
C45 C43 C44 110.7(6)
C45 C43 C38 111.8(5)
C44 C43 C38 111.6(5)
C47A C46 C48B 117(2)
C47A C46 C42 111.6(6)
C48B C46 C42 129(2)
C48B C46 C47B 108.5(15)
C42 C46 C47B 112(4)
C47A C46 C48A 108.6(6)
C42 C46 C48A 112.4(5)
C47B C46 C48A 92(3)
Cl4 C49 Cl5 109.6(3)
Cl4 C49 Cl6 112.0(3)
Cl5 C49 Cl6 108.8(3)
Cl7 C50 Cl9 110.1(3)
Cl7 C50 Cl8 110.6(3)
Cl9 C50 Cl8 110.7(4)

loop_
_geom_bond_atom_site_label_1
_geom_bond_atom_site_label_2
_geom_bond_distance
Pd1 N1 1.911(4)
Pd1 N3 2.056(4)
Pd1 Cl1 2.2685(12)
Pd1 Cl2 2.3797(13)
Pd2 N2 1.921(4)
Pd2 N4 2.058(4)
Pd2 Cl3 2.2854(14)
Pd2 Cl2 2.3809(13)
Pd1 Pd2 3.7316(6)
Cl4 C49 1.729(6)
Cl5 C49 1.754(6)
Cl6 C49 1.758(6)
Cl7 C50 1.737(6)
Cl8 C50 1.751(7)
Cl9 C50 1.740(7)
C51 Cl10 1.751(9)
C51 Cl12 1.753(10)
C51 Cl11 1.754(10)
N1 N2 1.314(5)
N1 C2 1.366(6)
N2 C3 1.356(5)
N3 C10 1.319(5)
N3 C18 1.458(6)
N4 C30 1.315(6)
N4 C37 1.464(6)
C1 C3 1.396(7)
C1 C2 1.417(6)
C1 C4 1.484(6)
C2 C10 1.463(6)
C3 C30 1.471(7)
C4 C5 1.377(8)
C4 C9 1.398(7)
C5 C6 1.410(7)
C6 C7 1.401(9)
C7 C8 1.365(8)
C8 C9 1.377(7)
C10 C17 1.477(6)
C12 C17 1.375(7)
C12 C13 1.400(7)
C13 C14 1.393(7)
C14 C15 1.370(7)
C15 C16 1.388(7)
C16 C17 1.404(7)
C18 C23 1.400(7)
C18 C19 1.401(7)
C19 C20 1.390(7)
C19 C24 1.530(7)
C20 C21 1.383(7)
C21 C22 1.377(7)
C22 C23 1.399(6)
C23 C27 1.512(7)
C24 C25 1.523(7)
C24 C26 1.532(8)
C27 C28 1.519(8)
C27 C29 1.534(8)
C30 C31 1.493(6)
C31 C36 1.385(7)
C31 C32 1.386(7)
C32 C33 1.387(7)
C33 C34 1.383(8)
C34 C35 1.373(8)
C35 C36 1.395(7)
C37 C42 1.388(7)
C37 C38 1.402(7)
C38 C39 1.391(7)
C38 C43 1.518(8)
C39 C40 1.387(8)
C40 C41 1.360(7)
C41 C42 1.400(7)
C42 C46 1.508(8)
C43 C45 1.500(8)
C43 C44 1.514(8)
C46 C47A 1.505(7)
C46 C48B 1.506(10)
C46 C47B 1.510(10)
C46 C48A 1.517(7)
